data_7029837
loop_
_publ_author_name
'Xue, Li-Ping'
'Chang, Xin-Hong'
'Li, Shi-Hui'
'Ma, Lu-Fang'
'Wang, Li-Ya'

_publ_section_title
;
 The structural diversity and photoluminescent properties of cadmium
 thiophenedicarboxylate coordination polymers.
;
_journal_issue 19
_journal_name_full 'Dalton transactions (Cambridge, England : 2003)'
_journal_page_first 7219
_journal_page_last 7226
_journal_paper_doi 10.1039/c4dt00211c
_journal_volume 43
_journal_year 2014
_chemical_formula_sum 'C26 H22 Cd N8 O8 S2'
_chemical_formula_weight 751.04
_chemical_name_systematic
; 
 ? 
;
_space_group_IT_number 15
_symmetry_cell_setting monoclinic
_symmetry_space_group_name_Hall '-C 2yc'
_symmetry_space_group_name_H-M 'C 1 2/c 1'
_atom_sites_solution_hydrogens geom
_atom_sites_solution_primary direct
_atom_sites_solution_secondary difmap
_audit_creation_method SHELXL-97
_cell_angle_alpha 90.00
_cell_angle_beta 106.950(4)
_cell_angle_gamma 90.00
_cell_formula_units_Z 4
_cell_length_a 21.534(6)
_cell_length_b 8.764(3)
_cell_length_c 16.832(5)
_cell_measurement_reflns_used 1974
_cell_measurement_temperature 296(2)
_cell_measurement_theta_max 27.13
_cell_measurement_theta_min 2.53
_cell_volume 3038.6(16)
_computing_cell_refinement 'Bruker SMART'
_computing_data_collection 'Bruker SMART'
_computing_data_reduction 'Bruker SAINT'
_computing_molecular_graphics 'Bruker SHELXTL'
_computing_publication_material 'Bruker SHELXTL'
_computing_structure_refinement 'SHELXL-97 (Sheldrick, 1997)'
_computing_structure_solution 'SHELXS-97 (Sheldrick, 1990)'
_diffrn_ambient_temperature 296(2)
_diffrn_measured_fraction_theta_full 0.979
_diffrn_measured_fraction_theta_max 0.979
_diffrn_measurement_device_type 'CCD area detector'
_diffrn_measurement_method 'phi and omega scans'
_diffrn_radiation_monochromator graphite
_diffrn_radiation_source 'fine-focus sealed tube'
_diffrn_radiation_type MoK\a
_diffrn_radiation_wavelength 0.71073
_diffrn_reflns_av_R_equivalents 0.0735
_diffrn_reflns_av_unetI/netI 0.0755
_diffrn_reflns_limit_h_max 20
_diffrn_reflns_limit_h_min -26
_diffrn_reflns_limit_k_max 10
_diffrn_reflns_limit_k_min -8
_diffrn_reflns_limit_l_max 16
_diffrn_reflns_limit_l_min -20
_diffrn_reflns_number 5098
_diffrn_reflns_theta_full 25.49
_diffrn_reflns_theta_max 25.49
_diffrn_reflns_theta_min 2.53
_diffrn_standards_decay_% 0
_diffrn_standards_interval_count 0
_diffrn_standards_interval_time 0
_diffrn_standards_number 0
_exptl_absorpt_coefficient_mu 0.918
_exptl_absorpt_correction_T_max 0.8746
_exptl_absorpt_correction_T_min 0.7577
_exptl_absorpt_correction_type multi-scan
_exptl_absorpt_process_details SADABS
_exptl_crystal_colour colourless
_exptl_crystal_density_diffrn 1.642
_exptl_crystal_density_method 'not measured'
_exptl_crystal_description BLOCK
_exptl_crystal_F_000 1512
_exptl_crystal_size_max 0.32
_exptl_crystal_size_mid 0.25
_exptl_crystal_size_min 0.15
_refine_diff_density_max 1.213
_refine_diff_density_min -0.811
_refine_diff_density_rms 0.101
_refine_ls_extinction_method none
_refine_ls_goodness_of_fit_ref 1.031
_refine_ls_hydrogen_treatment constr
_refine_ls_matrix_type full
_refine_ls_number_parameters 205
_refine_ls_number_reflns 2768
_refine_ls_number_restraints 60
_refine_ls_restrained_S_all 1.129
_refine_ls_R_factor_all 0.0605
_refine_ls_R_factor_gt 0.0447
_refine_ls_shift/su_max 0.000
_refine_ls_shift/su_mean 0.000
_refine_ls_structure_factor_coef Fsqd
_refine_ls_weighting_details 'calc w=1/[\s^2^(Fo^2^)+(0.0740P)^2^+0.0000P] where P=(Fo^2^+2Fc^2^)/3'
_refine_ls_weighting_scheme calc
_refine_ls_wR_factor_gt 0.1288
_refine_ls_wR_factor_ref 0.1377
_reflns_number_gt 1988
_reflns_number_total 2768
_reflns_threshold_expression >2sigma(I)
_cod_data_source_file c4dt00211c2.cif
_cod_data_source_block a
_cod_depositor_comments
;
The following automatic conversions were performed:

'_symmetry_cell_setting' value 'Monoclinic' changed to 'monoclinic'
according to
/usr/data/users/saulius/crontab/automatic-downloads/rss-feeds/RSC/lib/dictionaries/cif_core.dic
dictionary named 'cif_core.dic' version 2.4.2 from
2011-04-26.

'_exptl_absorpt_correction_type' value 'MULTI-SCAN'
changed to 'multi-scan' according to
/usr/data/users/saulius/crontab/automatic-downloads/rss-feeds/RSC/lib/dictionaries/cif_core.dic
dictionary named 'cif_core.dic' version 2.4.2 from
2011-04-26.

'_refine_ls_hydrogen_treatment' value 'CONSTR' changed
to 'constr' according to
/usr/data/users/saulius/crontab/automatic-downloads/rss-feeds/RSC/lib/dictionaries/cif_core.dic
dictionary named 'cif_core.dic' version 2.4.2 from 2011-04-26.

Automatic conversion script
Id: cif_fix_values 2281 2013-09-26 08:29:07Z andrius 

 Adding full bibliography for
 ./tmp-cod-update-bibliographies-12899/cifs/7029837.cif.
;
_cod_original_cell_volume 3038.6(15)
_cod_original_sg_symbol_H-M C2/c
_cod_database_code 7029837

loop_
_symmetry_equiv_pos_as_xyz
'x, y, z'
'-x, y, -z+1/2'
'x+1/2, y+1/2, z'
'-x+1/2, y+1/2, -z+1/2'
'-x, -y, -z'
'x, -y, z-1/2'
'-x+1/2, -y+1/2, -z'
'x+1/2, -y+1/2, z-1/2'

loop_
_atom_site_label
_atom_site_type_symbol
_atom_site_fract_x
_atom_site_fract_y
_atom_site_fract_z
_atom_site_U_iso_or_equiv
_atom_site_adp_type
_atom_site_occupancy
_atom_site_symmetry_multiplicity
_atom_site_calc_flag
_atom_site_refinement_flags
Cd1 Cd 0.2500 -0.2500 0.5000 0.0362(2) Uani 1 2 d S
S1 S 0.40072(11) 0.1710(3) 0.54877(17) 0.1101(9) Uani 1 1 d U
O1 O 0.35211(18) -0.1296(5) 0.5399(3) 0.0689(12) Uani 1 1 d U
O2 O 0.4437(3) -0.2520(4) 0.6015(4) 0.0758(15) Uani 1 1 d .
O3 O 0.5554(2) -0.1861(8) 0.6819(4) 0.0959(17) Uani 1 1 d .
H3 H 0.5189 -0.2313 0.6658 0.144 Uiso 1 1 d R
O4 O 0.6177(2) 0.0167(7) 0.7134(3) 0.110(2) Uani 1 1 d .
N1 N 0.2240(2) -0.0667(5) 0.3945(3) 0.0447(11) Uani 1 1 d .
N2 N 0.2339(2) 0.1318(5) 0.3214(3) 0.0505(12) Uani 1 1 d .
N3 N 0.2872(2) 0.3796(5) 0.3421(3) 0.0502(12) Uani 1 1 d .
N4 N 0.2848(2) 0.5787(5) 0.4196(3) 0.0440(11) Uani 1 1 d .
C1 C 0.4118(3) -0.1330(6) 0.5776(4) 0.0527(13) Uani 1 1 d DU
C2 C 0.4463(2) 0.0158(6) 0.5928(3) 0.0531(13) Uani 1 1 d DU
C3 C 0.5096(3) 0.0588(7) 0.6325(4) 0.0599(14) Uani 1 1 d DU
C4 C 0.5643(3) -0.0375(10) 0.6785(5) 0.078(2) Uani 1 1 d .
C5 C 0.5241(3) 0.2205(6) 0.6309(4) 0.0615(16) Uani 1 1 d DU
H5 H 0.5634 0.2697 0.6543 0.074 Uiso 1 1 calc R
C6 C 0.4635(4) 0.2865(9) 0.5849(6) 0.101(3) Uani 1 1 d DU
H6 H 0.4594 0.3911 0.5756 0.121 Uiso 1 1 calc R
C7 C 0.2651(3) 0.0220(6) 0.3744(3) 0.0473(13) Uani 1 1 d .
H7 H 0.3100 0.0116 0.3938 0.057 Uiso 1 1 calc R
C8 C 0.1700(3) 0.1113(7) 0.3093(4) 0.0679(18) Uani 1 1 d .
H8 H 0.1364 0.1709 0.2768 0.081 Uiso 1 1 calc R
C9 C 0.1645(3) -0.0129(7) 0.3534(4) 0.0613(16) Uani 1 1 d .
H9 H 0.1255 -0.0557 0.3554 0.074 Uiso 1 1 calc R
C10 C 0.2654(5) 0.2509(5) 0.2845(4) 0.065(2) Uani 1 1 d .
H10A H 0.3024 0.2073 0.2708 0.078 Uiso 1 1 calc R
H10B H 0.2350 0.2875 0.2335 0.078 Uiso 1 1 calc R
C11 C 0.2488(3) 0.4766(6) 0.3682(4) 0.0491(14) Uani 1 1 d .
H11 H 0.2037 0.4726 0.3525 0.059 Uiso 1 1 calc R
C12 C 0.3474(3) 0.5424(6) 0.4249(4) 0.0560(15) Uani 1 1 d .
H12 H 0.3836 0.5955 0.4564 0.067 Uiso 1 1 calc R
C13 C 0.3495(3) 0.4198(7) 0.3787(4) 0.0642(17) Uani 1 1 d .
H13 H 0.3865 0.3718 0.3728 0.077 Uiso 1 1 calc R

loop_
_atom_site_aniso_label
_atom_site_aniso_U_11
_atom_site_aniso_U_22
_atom_site_aniso_U_33
_atom_site_aniso_U_23
_atom_site_aniso_U_13
_atom_site_aniso_U_12
Cd1 0.0380(3) 0.0211(3) 0.0452(3) 0.0004(2) 0.0053(2) 0.0001(2)
S1 0.0763(13) 0.0714(13) 0.155(2) 0.0091(14) -0.0099(13) -0.0099(11)
O1 0.048(2) 0.059(2) 0.087(3) 0.000(2) -0.001(2) -0.0159(18)
O2 0.065(3) 0.049(3) 0.104(4) -0.001(2) 0.011(3) 0.007(2)
O3 0.046(3) 0.112(4) 0.118(5) 0.005(4) 0.006(3) 0.026(3)
O4 0.035(2) 0.165(6) 0.111(4) 0.001(4) -0.007(2) -0.012(3)
N1 0.055(3) 0.026(2) 0.049(3) 0.0011(19) 0.010(2) 0.004(2)
N2 0.081(4) 0.023(2) 0.043(3) 0.0007(19) 0.011(2) -0.001(2)
N3 0.078(3) 0.023(2) 0.051(3) -0.001(2) 0.021(3) -0.001(2)
N4 0.050(3) 0.030(2) 0.048(3) -0.0020(19) 0.008(2) 0.0006(19)
C1 0.043(2) 0.051(3) 0.060(3) -0.005(2) 0.009(2) -0.004(2)
C2 0.039(2) 0.056(3) 0.060(3) -0.007(2) 0.008(2) -0.007(2)
C3 0.043(2) 0.069(3) 0.065(3) -0.005(3) 0.012(2) -0.014(2)
C4 0.048(4) 0.099(6) 0.083(5) -0.002(5) 0.012(3) 0.003(4)
C5 0.056(3) 0.053(3) 0.071(4) 0.002(3) 0.012(3) -0.027(2)
C6 0.098(4) 0.071(3) 0.117(5) 0.008(4) 0.004(4) -0.019(3)
C7 0.064(3) 0.030(3) 0.043(3) 0.004(2) 0.010(3) 0.002(3)
C8 0.074(5) 0.046(4) 0.067(4) 0.017(3) -0.005(3) 0.011(3)
C9 0.054(3) 0.053(4) 0.070(4) 0.011(3) 0.006(3) 0.001(3)
C10 0.120(6) 0.031(3) 0.045(3) -0.002(3) 0.028(4) -0.013(3)
C11 0.064(4) 0.032(3) 0.049(3) 0.002(2) 0.014(3) 0.004(3)
C12 0.056(3) 0.040(3) 0.069(4) -0.008(3) 0.013(3) -0.001(3)
C13 0.070(4) 0.043(3) 0.083(5) -0.010(3) 0.029(4) 0.005(3)

loop_
_atom_type_symbol
_atom_type_description
_atom_type_scat_dispersion_real
_atom_type_scat_dispersion_imag
_atom_type_scat_source
C C 0.0033 0.0016 'International Tables Vol C Tables 4.2.6.8 and 6.1.1.4'
H H 0.0000 0.0000 'International Tables Vol C Tables 4.2.6.8 and 6.1.1.4'
N N 0.0061 0.0033 'International Tables Vol C Tables 4.2.6.8 and 6.1.1.4'
O O 0.0106 0.0060 'International Tables Vol C Tables 4.2.6.8 and 6.1.1.4'
Cd Cd -0.8075 1.2024 'International Tables Vol C Tables 4.2.6.8 and 6.1.1.4'
S S 0.1246 0.1234 'International Tables Vol C Tables 4.2.6.8 and 6.1.1.4'

loop_
_geom_angle_atom_site_label_1
_geom_angle_atom_site_label_2
_geom_angle_atom_site_label_3
_geom_angle
_geom_angle_site_symmetry_1
_geom_angle_site_symmetry_3
N4 Cd1 N4 180.000(1) 7_556 1_545
N4 Cd1 N1 92.79(15) 7_556 7_546
N4 Cd1 N1 87.21(15) 1_545 7_546
N4 Cd1 N1 87.21(15) 7_556 .
N4 Cd1 N1 92.79(15) 1_545 .
N1 Cd1 N1 180.0 7_546 .
N4 Cd1 O1 91.34(16) 7_556 7_546
N4 Cd1 O1 88.66(16) 1_545 7_546
N1 Cd1 O1 84.57(15) 7_546 7_546
N1 Cd1 O1 95.43(15) . 7_546
N4 Cd1 O1 88.66(16) 7_556 .
N4 Cd1 O1 91.34(16) 1_545 .
N1 Cd1 O1 95.43(15) 7_546 .
N1 Cd1 O1 84.57(15) . .
O1 Cd1 O1 180.00(10) 7_546 .
C6 S1 C2 91.3(3) . .
C1 O1 Cd1 150.0(4) . .
C4 O3 H3 125.4 . .
C7 N1 C9 106.0(5) . .
C7 N1 Cd1 125.5(4) . .
C9 N1 Cd1 127.5(4) . .
C8 N2 C7 107.2(5) . .
C8 N2 C10 127.4(5) . .
C7 N2 C10 125.4(6) . .
C13 N3 C11 108.1(5) . .
C13 N3 C10 125.8(6) . .
C11 N3 C10 126.2(6) . .
C11 N4 C12 105.3(5) . .
C11 N4 Cd1 126.8(4) . 1_565
C12 N4 Cd1 127.1(4) . 1_565
O2 C1 O1 124.6(5) . .
O2 C1 C2 118.4(5) . .
O1 C1 C2 117.0(5) . .
C3 C2 C1 134.1(5) . .
C3 C2 S1 110.6(4) . .
C1 C2 S1 115.2(4) . .
C2 C3 C5 116.3(5) . .
C2 C3 C4 128.4(6) . .
C5 C3 C4 115.2(5) . .
O4 C4 O3 119.4(7) . .
O4 C4 C3 121.7(8) . .
O3 C4 C3 118.9(6) . .
C6 C5 C3 103.8(5) . .
C6 C5 H5 128.1 . .
C3 C5 H5 128.1 . .
C5 C6 S1 118.0(6) . .
C5 C6 H6 121.0 . .
S1 C6 H6 121.0 . .
N1 C7 N2 110.7(5) . .
N1 C7 H7 124.6 . .
N2 C7 H7 124.6 . .
C9 C8 N2 106.0(5) . .
C9 C8 H8 127.0 . .
N2 C8 H8 127.0 . .
C8 C9 N1 110.0(5) . .
C8 C9 H9 125.0 . .
N1 C9 H9 125.0 . .
N3 C10 N2 111.2(5) . .
N3 C10 H10A 109.4 . .
N2 C10 H10A 109.4 . .
N3 C10 H10B 109.4 . .
N2 C10 H10B 109.4 . .
H10A C10 H10B 108.0 . .
N4 C11 N3 109.9(5) . .
N4 C11 H11 125.0 . .
N3 C11 H11 125.0 . .
C13 C12 N4 110.6(5) . .
C13 C12 H12 124.7 . .
N4 C12 H12 124.7 . .
C12 C13 N3 106.1(5) . .
C12 C13 H13 127.0 . .
N3 C13 H13 127.0 . .

loop_
_geom_bond_atom_site_label_1
_geom_bond_atom_site_label_2
_geom_bond_distance
_geom_bond_site_symmetry_2
Cd1 N4 2.289(4) 7_556
Cd1 N4 2.289(4) 1_545
Cd1 N1 2.338(4) 7_546
Cd1 N1 2.338(4) .
Cd1 O1 2.353(4) 7_546
Cd1 O1 2.353(4) .
S1 C6 1.655(8) .
S1 C2 1.715(6) .
O1 C1 1.256(6) .
O2 C1 1.250(7) .
O3 C4 1.320(9) .
O3 H3 0.8500 .
O4 C4 1.224(8) .
N1 C7 1.295(7) .
N1 C9 1.352(7) .
N2 C8 1.342(8) .
N2 C7 1.351(7) .
N2 C10 1.477(7) .
N3 C13 1.350(7) .
N3 C11 1.346(7) .
N3 C10 1.473(7) .
N4 C11 1.326(7) .
N4 C12 1.362(7) .
N4 Cd1 2.289(4) 1_565
C1 C2 1.486(6) .
C2 C3 1.384(7) .
C3 C5 1.453(6) .
C3 C4 1.472(9) .
C5 C6 1.431(8) .
C5 H5 0.9300 .
C6 H6 0.9300 .
C7 H7 0.9300 .
C8 C9 1.343(8) .
C8 H8 0.9300 .
C9 H9 0.9300 .
C10 H10A 0.9700 .
C10 H10B 0.9700 .
C11 H11 0.9300 .
C12 C13 1.335(8) .
C12 H12 0.9300 .
C13 H13 0.9300 .

loop_
_geom_hbond_atom_site_label_D
_geom_hbond_atom_site_label_H
_geom_hbond_atom_site_label_A
_geom_hbond_distance_DH
_geom_hbond_distance_HA
_geom_hbond_distance_DA
_geom_hbond_angle_DHA
O3 H3 O2 0.85 1.67 2.459(7) 152.3

loop_
_geom_torsion_atom_site_label_1
_geom_torsion_atom_site_label_2
_geom_torsion_atom_site_label_3
_geom_torsion_atom_site_label_4
_geom_torsion
_geom_torsion_site_symmetry_1
N4 Cd1 O1 C1 113.5(8) 7_556
N4 Cd1 O1 C1 -66.5(8) 1_545
N1 Cd1 O1 C1 20.8(8) 7_546
N1 Cd1 O1 C1 -159.2(8) .
O1 Cd1 O1 C1 -100(53) 7_546
N4 Cd1 N1 C7 101.0(4) 7_556
N4 Cd1 N1 C7 -79.0(4) 1_545
N1 Cd1 N1 C7 -86(100) 7_546
O1 Cd1 N1 C7 -167.9(4) 7_546
O1 Cd1 N1 C7 12.1(4) .
N4 Cd1 N1 C9 -66.0(5) 7_556
N4 Cd1 N1 C9 114.0(5) 1_545
N1 Cd1 N1 C9 107(100) 7_546
O1 Cd1 N1 C9 25.0(5) 7_546
O1 Cd1 N1 C9 -155.0(5) .
Cd1 O1 C1 O2 16.9(13) .
Cd1 O1 C1 C2 -164.6(6) .
O2 C1 C2 C3 -3.1(11) .
O1 C1 C2 C3 178.3(6) .
O2 C1 C2 S1 173.6(5) .
O1 C1 C2 S1 -5.0(8) .
C6 S1 C2 C3 -1.5(6) .
C6 S1 C2 C1 -179.0(6) .
C1 C2 C3 C5 178.1(7) .
S1 C2 C3 C5 1.4(8) .
C1 C2 C3 C4 -3.8(12) .
S1 C2 C3 C4 179.5(6) .
C2 C3 C4 O4 -177.3(7) .
C5 C3 C4 O4 0.8(10) .
C2 C3 C4 O3 2.7(11) .
C5 C3 C4 O3 -179.1(7) .
C2 C3 C5 C6 -0.3(9) .
C4 C3 C5 C6 -178.7(7) .
C3 C5 C6 S1 -0.9(10) .
C2 S1 C6 C5 1.5(9) .
C9 N1 C7 N2 0.0(6) .
Cd1 N1 C7 N2 -169.4(3) .
C8 N2 C7 N1 1.1(6) .
C10 N2 C7 N1 -178.8(5) .
C7 N2 C8 C9 -1.7(7) .
C10 N2 C8 C9 178.2(5) .
N2 C8 C9 N1 1.8(7) .
C7 N1 C9 C8 -1.1(7) .
Cd1 N1 C9 C8 168.0(4) .
C13 N3 C10 N2 113.2(7) .
C11 N3 C10 N2 -66.0(8) .
C8 N2 C10 N3 97.7(8) .
C7 N2 C10 N3 -82.4(7) .
C12 N4 C11 N3 0.0(6) .
Cd1 N4 C11 N3 -169.9(3) 1_565
C13 N3 C11 N4 0.8(6) .
C10 N3 C11 N4 -179.9(5) .
C11 N4 C12 C13 -0.8(7) .
Cd1 N4 C12 C13 169.1(4) 1_565
N4 C12 C13 N3 1.2(7) .
C11 N3 C13 C12 -1.2(7) .
C10 N3 C13 C12 179.5(5) .
